data_7211118
loop_
_publ_author_name
'Rees, Gregory J.'
'Day, Stephen P.'
'Lari, Alberth'
'Howes, Andrew P.'
'Iuga, Dinu'
'Pitak, Mateusz B.'
'Coles, Simon J.'
'Threlfall, Terry L.'
'Light, Mark E.'
'Smith, Mark E.'
'Quigley, David'
'Wallis, John D.'
'Hanna, John V.'

_publ_section_title
;
 A multinuclear solid state NMR, density functional theory and X-Ray
 diffraction study of hydrogen bonding in Group I hydrogen dibenzoates
;
_journal_issue 43
_journal_name_full CrystEngComm
_journal_page_first 8823
_journal_paper_doi 10.1039/c3ce41258j
_journal_volume 15
_journal_year 2013
_chemical_formula_sum 'C14 H11 Cs O4'
_chemical_formula_weight 376.14
_chemical_name_systematic
; 
 cesium hemibenzoate monoclinic polymorph
;
_space_group_IT_number 15
_symmetry_cell_setting monoclinic
_symmetry_space_group_name_Hall '-C 2yc'
_symmetry_space_group_name_H-M 'C 1 2/c 1'
_atom_sites_solution_hydrogens mixed
_atom_sites_solution_primary direct
_atom_sites_solution_secondary difmap
_audit_creation_method SHELXL-97
_cell_angle_alpha 90.00
_cell_angle_beta 99.970(2)
_cell_angle_gamma 90.00
_cell_formula_units_Z 4
_cell_length_a 28.9095(8)
_cell_length_b 7.0509(2)
_cell_length_c 6.7779(2)
_cell_measurement_reflns_used 12810
_cell_measurement_temperature 120(2)
_cell_measurement_theta_max 27.48
_cell_measurement_theta_min 2.91
_cell_volume 1360.73(7)
_computing_cell_refinement 'DENZO (Otwinowski & Minor, 1997) & COLLECT (Hooft, R.W.W., 1998)'
_computing_data_collection 'COLLECT (Hooft, R.W.W., 1998)'
_computing_data_reduction 'DENZO (Otwinowski & Minor, 1997) & COLLECT (Hooft, R.W.W., 1998)'
_computing_structure_refinement 'SHELXL-97 (Sheldrick, 1997)'
_computing_structure_solution 'SHELXS-97 (Sheldrick, 1990)'
_diffrn_ambient_temperature 120(2)
_diffrn_detector_area_resol_mean 9.091
_diffrn_measured_fraction_theta_full 0.996
_diffrn_measured_fraction_theta_max 0.992
_diffrn_measurement_device_type
;
Bruker-Nonius Roper CCD camera on \k-goniostat
;
_diffrn_measurement_method '\f & \w scans'
_diffrn_radiation_monochromator graphite
_diffrn_radiation_source 'Bruker-Nonius FR591 rotating anode'
_diffrn_radiation_type MoK\a
_diffrn_radiation_wavelength 0.71073
_diffrn_reflns_av_R_equivalents 0.0475
_diffrn_reflns_av_sigmaI/netI 0.0281
_diffrn_reflns_limit_h_max 37
_diffrn_reflns_limit_h_min -37
_diffrn_reflns_limit_k_max 9
_diffrn_reflns_limit_k_min -9
_diffrn_reflns_limit_l_max 8
_diffrn_reflns_limit_l_min -8
_diffrn_reflns_number 11461
_diffrn_reflns_theta_full 27.50
_diffrn_reflns_theta_max 27.57
_diffrn_reflns_theta_min 4.17
_exptl_absorpt_coefficient_mu 2.727
_exptl_absorpt_correction_T_max 0.746
_exptl_absorpt_correction_T_min 0.553
_exptl_absorpt_correction_type multi-scan
_exptl_absorpt_process_details 'SADABS 2007/2 (Sheldrick, G.M., 2007)'
_exptl_crystal_colour colourless
_exptl_crystal_density_diffrn 1.836
_exptl_crystal_density_method 'not measured'
_exptl_crystal_description plate
_exptl_crystal_F_000 728
_exptl_crystal_size_max 0.55
_exptl_crystal_size_mid 0.45
_exptl_crystal_size_min 0.04
_refine_diff_density_max 0.615
_refine_diff_density_min -0.804
_refine_diff_density_rms 0.099
_refine_ls_extinction_method none
_refine_ls_goodness_of_fit_ref 1.083
_refine_ls_hydrogen_treatment mixed
_refine_ls_matrix_type full
_refine_ls_number_parameters 89
_refine_ls_number_reflns 1565
_refine_ls_number_restraints 0
_refine_ls_restrained_S_all 1.083
_refine_ls_R_factor_all 0.0196
_refine_ls_R_factor_gt 0.0189
_refine_ls_shift/su_max 0.000
_refine_ls_shift/su_mean 0.000
_refine_ls_structure_factor_coef Fsqd
_refine_ls_weighting_details 'calc w=1/[\s^2^(Fo^2^)+(0.0148P)^2^+3.2919P] where P=(Fo^2^+2Fc^2^)/3'
_refine_ls_weighting_scheme calc
_refine_ls_wR_factor_gt 0.0457
_refine_ls_wR_factor_ref 0.0459
_reflns_number_gt 1529
_reflns_number_total 1565
_reflns_threshold_expression >2sigma(I)
_cod_data_source_file c3ce41258j.txt
_cod_data_source_block cs3mono
_cod_original_sg_symbol_H-M C2/c
_cod_database_code 7211118

loop_
_symmetry_equiv_pos_as_xyz
'x, y, z'
'-x, y, -z+1/2'
'x+1/2, y+1/2, z'
'-x+1/2, y+1/2, -z+1/2'
'-x, -y, -z'
'x, -y, z-1/2'
'-x+1/2, -y+1/2, -z'
'x+1/2, -y+1/2, z-1/2'

loop_
_atom_site_label
_atom_site_type_symbol
_atom_site_fract_x
_atom_site_fract_y
_atom_site_fract_z
_atom_site_U_iso_or_equiv
_atom_site_adp_type
_atom_site_occupancy
_atom_site_symmetry_multiplicity
_atom_site_calc_flag
_atom_site_refinement_flags
Cs1 Cs 0.0000 -0.22720(2) 0.2500 0.00989(7) Uani 1 2 d S
O1 O 0.03958(5) 0.3467(2) 0.2070(2) 0.0115(3) Uani 1 1 d .
O2 O 0.05804(5) 0.1141(2) 0.4310(2) 0.0114(3) Uani 1 1 d .
C1 C 0.11848(8) 0.2396(3) 0.2715(3) 0.0080(4) Uani 1 1 d .
C2 C 0.13057(7) 0.3572(3) 0.1229(3) 0.0104(4) Uani 1 1 d .
H2 H 0.1072 0.4320 0.0431 0.012 Uiso 1 1 calc R
C3 C 0.17690(7) 0.3652(3) 0.0912(3) 0.0128(4) Uani 1 1 d .
H3 H 0.1850 0.4444 -0.0109 0.015 Uiso 1 1 calc R
C4 C 0.21129(8) 0.2566(3) 0.2097(3) 0.0116(4) Uani 1 1 d .
H4 H 0.2429 0.2626 0.1891 0.014 Uiso 1 1 calc R
C5 C 0.19925(7) 0.1391(3) 0.3587(3) 0.0113(4) Uani 1 1 d .
H5 H 0.2227 0.0652 0.4395 0.014 Uiso 1 1 calc R
C6 C 0.15294(7) 0.1302(3) 0.3888(3) 0.0095(4) Uani 1 1 d .
H6 H 0.1447 0.0494 0.4895 0.011 Uiso 1 1 calc R
C7 C 0.06888(7) 0.2282(3) 0.3096(3) 0.0079(4) Uani 1 1 d .
H1 H 0.0000 0.328(10) 0.2500 0.076(19) Uiso 1 2 d S

loop_
_atom_site_aniso_label
_atom_site_aniso_U_11
_atom_site_aniso_U_22
_atom_site_aniso_U_33
_atom_site_aniso_U_23
_atom_site_aniso_U_13
_atom_site_aniso_U_12
Cs1 0.01515(11) 0.00856(10) 0.00676(10) 0.000 0.00412(7) 0.000
O1 0.0096(7) 0.0124(7) 0.0128(7) 0.0023(6) 0.0029(5) 0.0013(5)
O2 0.0118(7) 0.0116(7) 0.0118(7) 0.0022(5) 0.0051(6) -0.0003(5)
C1 0.0089(10) 0.0088(9) 0.0067(9) -0.0028(7) 0.0026(8) -0.0013(6)
C2 0.0113(9) 0.0097(9) 0.0097(9) 0.0024(7) 0.0004(7) 0.0009(7)
C3 0.0142(10) 0.0131(10) 0.0120(9) 0.0022(7) 0.0052(8) -0.0025(7)
C4 0.0080(10) 0.0147(10) 0.0128(10) -0.0038(7) 0.0040(8) -0.0024(7)
C5 0.0111(9) 0.0115(10) 0.0107(9) -0.0008(7) 0.0006(7) 0.0021(7)
C6 0.0115(9) 0.0099(9) 0.0075(8) -0.0002(7) 0.0026(7) -0.0009(7)
C7 0.0084(10) 0.0083(9) 0.0071(9) -0.0042(6) 0.0016(8) -0.0020(6)

loop_
_atom_type_symbol
_atom_type_description
_atom_type_scat_dispersion_real
_atom_type_scat_dispersion_imag
_atom_type_scat_source
C C 0.0033 0.0016 'International Tables Vol C Tables 4.2.6.8 and 6.1.1.4'
H H 0.0000 0.0000 'International Tables Vol C Tables 4.2.6.8 and 6.1.1.4'
O O 0.0106 0.0060 'International Tables Vol C Tables 4.2.6.8 and 6.1.1.4'
Cs Cs -0.3680 2.1192 'International Tables Vol C Tables 4.2.6.8 and 6.1.1.4'

loop_
_geom_angle_atom_site_label_1
_geom_angle_atom_site_label_2
_geom_angle_atom_site_label_3
_geom_angle
_geom_angle_site_symmetry_1
_geom_angle_site_symmetry_3
O2 Cs1 O2 149.83(5) 5_556 6
O2 Cs1 O2 80.91(4) 5_556 .
O2 Cs1 O2 75.49(3) 6 .
O2 Cs1 O2 75.49(3) 5_556 2
O2 Cs1 O2 80.91(4) 6 2
O2 Cs1 O2 76.56(5) . 2
O2 Cs1 O1 62.38(4) 5_556 6_556
O2 Cs1 O1 126.85(4) 6 6_556
O2 Cs1 O1 75.05(4) . 6_556
O2 Cs1 O1 131.95(4) 2 6_556
O2 Cs1 O1 126.85(4) 5_556 5
O2 Cs1 O1 62.38(4) 6 5
O2 Cs1 O1 131.95(4) . 5
O2 Cs1 O1 75.05(4) 2 5
O1 Cs1 O1 149.69(5) 6_556 5
O2 Cs1 O1 123.30(4) 5_556 1_545
O2 Cs1 O1 86.15(4) 6 1_545
O2 Cs1 O1 125.83(4) . 1_545
O2 Cs1 O1 150.19(4) 2 1_545
O1 Cs1 O1 76.83(3) 6_556 1_545
O1 Cs1 O1 75.15(4) 5 1_545
O2 Cs1 O1 86.15(4) 5_556 2_545
O2 Cs1 O1 123.30(4) 6 2_545
O2 Cs1 O1 150.19(4) . 2_545
O2 Cs1 O1 125.83(4) 2 2_545
O1 Cs1 O1 75.15(4) 6_556 2_545
O1 Cs1 O1 76.83(3) 5 2_545
O1 Cs1 O1 44.49(5) 1_545 2_545
O2 Cs1 C7 92.67(4) 5_556 .
O2 Cs1 C7 60.62(4) 6 .
O2 Cs1 C7 17.14(4) . .
O2 Cs1 C7 67.41(4) 2 .
O1 Cs1 C7 91.53(4) 6_556 .
O1 Cs1 C7 114.81(4) 5 .
O1 Cs1 C7 127.68(4) 1_545 .
O1 Cs1 C7 165.55(4) 2_545 .
O2 Cs1 C7 60.62(4) 5_556 2
O2 Cs1 C7 92.67(4) 6 2
O2 Cs1 C7 67.41(4) . 2
O2 Cs1 C7 17.14(4) 2 2
O1 Cs1 C7 114.81(4) 6_556 2
O1 Cs1 C7 91.53(4) 5 2
O1 Cs1 C7 165.55(4) 1_545 2
O1 Cs1 C7 127.68(4) 2_545 2
C7 Cs1 C7 62.86(6) . 2
O2 Cs1 C7 164.63(4) 5_556 6
O2 Cs1 C7 15.57(4) 6 6
O2 Cs1 C7 89.48(4) . 6
O2 Cs1 C7 90.68(4) 2 6
O1 Cs1 C7 126.67(4) 6_556 6
O1 Cs1 C7 53.26(4) 5 6
O1 Cs1 C7 72.07(4) 1_545 6
O1 Cs1 C7 107.73(4) 2_545 6
C7 Cs1 C7 75.56(4) . 6
C7 Cs1 C7 104.62(4) 2 6
O2 Cs1 C7 15.57(4) 5_556 5_556
O2 Cs1 C7 164.63(4) 6 5_556
O2 Cs1 C7 90.68(4) . 5_556
O2 Cs1 C7 89.48(4) 2 5_556
O1 Cs1 C7 53.26(4) 6_556 5_556
O1 Cs1 C7 126.67(4) 5 5_556
O1 Cs1 C7 107.73(4) 1_545 5_556
O1 Cs1 C7 72.07(4) 2_545 5_556
C7 Cs1 C7 104.62(4) . 5_556
C7 Cs1 C7 75.56(4) 2 5_556
C7 Cs1 C7 179.79(6) 6 5_556
C7 O1 Cs1 115.81(11) . 5
C7 O1 Cs1 138.84(12) . 1_565
Cs1 O1 Cs1 104.85(4) 5 1_565
C7 O1 H1 110(2) . .
Cs1 O1 H1 90.5(9) 5 .
Cs1 O1 H1 74(3) 1_565 .
C7 O2 Cs1 122.44(12) . 5_556
C7 O2 Cs1 115.53(12) . .
Cs1 O2 Cs1 99.09(4) 5_556 .
C6 C1 C2 119.79(19) . .
C6 C1 C7 118.77(18) . .
C2 C1 C7 121.44(19) . .
C3 C2 C1 120.18(19) . .
C3 C2 H2 119.9 . .
C1 C2 H2 119.9 . .
C2 C3 C4 119.85(19) . .
C2 C3 H3 120.1 . .
C4 C3 H3 120.1 . .
C3 C4 C5 120.02(19) . .
C3 C4 H4 120.0 . .
C5 C4 H4 120.0 . .
C6 C5 C4 120.00(19) . .
C6 C5 H5 120.0 . .
C4 C5 H5 120.0 . .
C5 C6 C1 120.17(18) . .
C5 C6 H6 119.9 . .
C1 C6 H6 119.9 . .
O2 C7 O1 124.04(19) . .
O2 C7 C1 120.75(19) . .
O1 C7 C1 115.20(17) . .
O2 C7 Cs1 47.33(10) . .
O1 C7 Cs1 101.95(12) . .
C1 C7 Cs1 122.01(11) . .
O2 C7 Cs1 41.99(10) . 5_556
O1 C7 Cs1 92.25(11) . 5_556
C1 C7 Cs1 140.14(13) . 5_556
Cs1 C7 Cs1 75.38(4) . 5_556

loop_
_geom_bond_atom_site_label_1
_geom_bond_atom_site_label_2
_geom_bond_distance
_geom_bond_site_symmetry_2
Cs1 O2 3.0631(13) 5_556
Cs1 O2 3.0631(13) 6
Cs1 O2 3.0660(14) .
Cs1 O2 3.0660(14) 2
Cs1 O1 3.2230(14) 6_556
Cs1 O1 3.2230(14) 5
Cs1 O1 3.2459(15) 1_545
Cs1 O1 3.2459(15) 2_545
Cs1 C7 3.7629(19) .
Cs1 C7 3.7629(19) 2
Cs1 C7 3.864(2) 6
Cs1 C7 3.864(2) 5_556
O1 C7 1.302(3) .
O1 Cs1 3.2230(14) 5
O1 Cs1 3.2459(15) 1_565
O1 H1 1.236(8) .
O2 C7 1.229(2) .
O2 Cs1 3.0631(13) 5_556
C1 C6 1.394(3) .
C1 C2 1.395(3) .
C1 C7 1.503(3) .
C2 C3 1.394(3) .
C2 H2 0.9500 .
C3 C4 1.394(3) .
C3 H3 0.9500 .
C4 C5 1.396(3) .
C4 H4 0.9500 .
C5 C6 1.390(3) .
C5 H5 0.9500 .
C6 H6 0.9500 .
C7 Cs1 3.864(2) 5_556

loop_
_geom_torsion_atom_site_label_1
_geom_torsion_atom_site_label_2
_geom_torsion_atom_site_label_3
_geom_torsion_atom_site_label_4
_geom_torsion
_geom_torsion_site_symmetry_1
_geom_torsion_site_symmetry_4
O2 Cs1 O2 C7 -132.72(15) 5_556 .
O2 Cs1 O2 C7 28.33(14) 6 .
O2 Cs1 O2 C7 -55.59(13) 2 .
O1 Cs1 O2 C7 163.59(14) 6_556 .
O1 Cs1 O2 C7 -0.43(15) 5 .
O1 Cs1 O2 C7 102.51(14) 1_545 .
O1 Cs1 O2 C7 161.87(13) 2_545 .
C7 Cs1 O2 C7 -70.86(15) 2 .
C7 Cs1 O2 C7 35.24(13) 6 .
C7 Cs1 O2 C7 -144.89(12) 5_556 .
O2 Cs1 O2 Cs1 0.0 5_556 5_556
O2 Cs1 O2 Cs1 161.05(4) 6 5_556
O2 Cs1 O2 Cs1 77.13(4) 2 5_556
O1 Cs1 O2 Cs1 -63.69(4) 6_556 5_556
O1 Cs1 O2 Cs1 132.29(4) 5 5_556
O1 Cs1 O2 Cs1 -124.77(4) 1_545 5_556
O1 Cs1 O2 Cs1 -65.41(8) 2_545 5_556
C7 Cs1 O2 Cs1 132.72(15) . 5_556
C7 Cs1 O2 Cs1 61.86(4) 2 5_556
C7 Cs1 O2 Cs1 167.96(4) 6 5_556
C7 Cs1 O2 Cs1 -12.17(4) 5_556 5_556
C6 C1 C2 C3 0.2(3) . .
C7 C1 C2 C3 179.84(18) . .
C1 C2 C3 C4 -0.6(3) . .
C2 C3 C4 C5 0.5(3) . .
C3 C4 C5 C6 0.1(3) . .
C4 C5 C6 C1 -0.5(3) . .
C2 C1 C6 C5 0.4(3) . .
C7 C1 C6 C5 -179.30(18) . .
Cs1 O2 C7 O1 -47.2(2) 5_556 .
Cs1 O2 C7 O1 73.6(2) . .
Cs1 O2 C7 C1 132.39(15) 5_556 .
Cs1 O2 C7 C1 -106.88(17) . .
Cs1 O2 C7 Cs1 -120.73(15) 5_556 .
Cs1 O2 C7 Cs1 120.73(15) . 5_556
Cs1 O1 C7 O2 -100.76(19) 5 .
Cs1 O1 C7 O2 88.9(2) 1_565 .
Cs1 O1 C7 C1 79.67(17) 5 .
Cs1 O1 C7 C1 -90.7(2) 1_565 .
Cs1 O1 C7 Cs1 -54.63(11) 5 .
Cs1 O1 C7 Cs1 135.00(12) 1_565 .
Cs1 O1 C7 Cs1 -130.16(6) 5 5_556
Cs1 O1 C7 Cs1 59.48(16) 1_565 5_556
C6 C1 C7 O2 -5.6(3) . .
C2 C1 C7 O2 174.75(18) . .
C6 C1 C7 O1 174.03(17) . .
C2 C1 C7 O1 -5.7(3) . .
C6 C1 C7 Cs1 -61.6(2) . .
C2 C1 C7 Cs1 118.69(17) . .
C6 C1 C7 Cs1 44.9(3) . 5_556
C2 C1 C7 Cs1 -134.80(18) . 5_556
O2 Cs1 C7 O2 46.57(15) 5_556 .
O2 Cs1 C7 O2 -148.18(16) 6 .
O2 Cs1 C7 O2 119.65(14) 2 .
O1 Cs1 C7 O2 -15.84(14) 6_556 .
O1 Cs1 C7 O2 179.65(13) 5 .
O1 Cs1 C7 O2 -90.34(14) 1_545 .
O1 Cs1 C7 O2 -38.3(2) 2_545 .
C7 Cs1 C7 O2 101.42(15) 2 .
C7 Cs1 C7 O2 -143.43(13) 6 .
C7 Cs1 C7 O2 36.46(12) 5_556 .
O2 Cs1 C7 O1 -79.10(12) 5_556 .
O2 Cs1 C7 O1 86.15(12) 6 .
O2 Cs1 C7 O1 -125.7(2) . .
O2 Cs1 C7 O1 -6.02(11) 2 .
O1 Cs1 C7 O1 -141.52(12) 6_556 .
O1 Cs1 C7 O1 53.97(13) 5 .
O1 Cs1 C7 O1 143.99(12) 1_545 .
O1 Cs1 C7 O1 -164.00(7) 2_545 .
C7 Cs1 C7 O1 -24.26(8) 2 .
C7 Cs1 C7 O1 90.89(11) 6 .
C7 Cs1 C7 O1 -89.21(12) 5_556 .
O2 Cs1 C7 C1 150.69(15) 5_556 .
O2 Cs1 C7 C1 -44.06(14) 6 .
O2 Cs1 C7 C1 104.1(2) . .
O2 Cs1 C7 C1 -136.23(16) 2 .
O1 Cs1 C7 C1 88.27(15) 6_556 .
O1 Cs1 C7 C1 -76.24(16) 5 .
O1 Cs1 C7 C1 13.78(17) 1_545 .
O1 Cs1 C7 C1 65.8(2) 2_545 .
C7 Cs1 C7 C1 -154.47(19) 2 .
C7 Cs1 C7 C1 -39.32(16) 6 .
C7 Cs1 C7 C1 140.58(16) 5_556 .
O2 Cs1 C7 Cs1 10.11(4) 5_556 5_556
O2 Cs1 C7 Cs1 175.36(5) 6 5_556
O2 Cs1 C7 Cs1 -36.46(12) . 5_556
O2 Cs1 C7 Cs1 83.19(4) 2 5_556
O1 Cs1 C7 Cs1 -52.31(3) 6_556 5_556
O1 Cs1 C7 Cs1 143.18(3) 5 5_556
O1 Cs1 C7 Cs1 -126.80(4) 1_545 5_556
O1 Cs1 C7 Cs1 -74.79(16) 2_545 5_556
C7 Cs1 C7 Cs1 64.95(5) 2 5_556
C7 Cs1 C7 Cs1 -179.90(3) 6 5_556
C7 Cs1 C7 Cs1 0.0 5_556 5_556
